data_2019516
loop_
_publ_author_name
'Fan, Hong-Jie'
'Xu, Qian-Qian'
'Ren, Tie-Zhen'
'Xing, Xiang-Ying'
'Christensen, Kirsten E.'

_publ_section_title
;
 Zn/Mn--MOFs with `S-shaped' packing modes
;
_journal_coeditor_code WQ3051
_journal_issue 5
_journal_name_full 'Acta Crystallographica Section C'
_journal_page_first 502
_journal_page_last 507
_journal_paper_doi 10.1107/S2053229614005828
_journal_volume 70
_journal_year 2014
_chemical_formula_iupac '[Zn2 (C9 H3 O6) (O H) (C12 H8 N2)2] , 0.32H2 O1'
_chemical_formula_moiety 'C33 H20 N4 O7 Zn2, 0.32(H2 O)'
_chemical_formula_sum 'C33 H20.64 N4 O7.32 Zn2'
_chemical_formula_weight 723.27
_chemical_name_systematic
'Poly[[(\m~4~-benzene-1,3,5-tricarboxylato-\k^4^<i>O</i>:<i>O</i>':<i>O</i>'':<i>O</i>''')(\m-hydroxido-\k^2^<i>O</i>:<i>O</i>')bis(1,10-phenanthroline-\k^2^<i>N</i>,<i>N</i>')dizinc(II)] monohydrate]'
_space_group_IT_number 14
_symmetry_cell_setting monoclinic
_symmetry_space_group_name_Hall '-P 2yn'
_symmetry_space_group_name_H-M 'P 1 21/n 1'
_atom_sites_solution_hydrogens geom
_atom_sites_solution_primary direct
_atom_sites_solution_secondary difmap
_audit_conform_dict_name cif_core.dic
_audit_conform_dict_version 2.4
_audit_creation_method 'WinGX routine CIF_UPDATE'
_cell_angle_alpha 90
_cell_angle_beta 91.1570(10)
_cell_angle_gamma 90
_cell_formula_units_Z 4
_cell_length_a 11.90030(10)
_cell_length_b 17.6185(3)
_cell_length_c 13.7173(2)
_cell_measurement_reflns_used 10993
_cell_measurement_temperature 100(2)
_cell_measurement_theta_max 29.512
_cell_measurement_theta_min 1.818
_cell_volume 2875.46(7)
_computing_cell_refinement 'CrystalClear-SM Expert (Rigaku, 2009)'
_computing_data_collection 'CrystalClear-SM Expert (Rigaku, 2009)'
_computing_data_reduction 'CrystalClear-SM Expert (Rigaku, 2009)'
_computing_molecular_graphics 'WinGX (Farrugia, 2012)'
_computing_publication_material 'SHELXL97 (Sheldrick, 2008)'
_computing_structure_refinement 'SHELXL97 (Sheldrick, 2008)'
_computing_structure_solution 'SHELXS97 (Sheldrick, 2008)'
_diffrn_ambient_temperature 100(2)
_diffrn_measured_fraction_theta_full 0.966
_diffrn_measured_fraction_theta_max 0.966
_diffrn_measurement_device_type 'dtrek-CrysAlisPro-abstract goniometer imported rigaku-d*trek images'
_diffrn_measurement_method '\w scans'
_diffrn_radiation_monochromator synchrotron
_diffrn_radiation_type synchrotron
_diffrn_radiation_wavelength 0.6889
_diffrn_reflns_av_R_equivalents 0.0370
_diffrn_reflns_limit_h_max 14
_diffrn_reflns_limit_h_min -14
_diffrn_reflns_limit_k_max 22
_diffrn_reflns_limit_k_min -22
_diffrn_reflns_limit_l_max 17
_diffrn_reflns_limit_l_min -13
_diffrn_reflns_number 23044
_diffrn_reflns_theta_full 25.5
_diffrn_reflns_theta_max 25.5
_diffrn_reflns_theta_min 4.96
_exptl_absorpt_coefficient_mu 1.588
_exptl_absorpt_correction_T_max 1
_exptl_absorpt_correction_T_min 0.56793
_exptl_absorpt_correction_type multi-scan
_exptl_absorpt_process_details '(CrysAlis PRO; Oxford Diffraction, 2010)'
_exptl_crystal_colour colourless
_exptl_crystal_density_diffrn 1.671
_exptl_crystal_density_method 'not measured'
_exptl_crystal_description prism
_exptl_crystal_F_000 1464
_exptl_crystal_size_max 0.1
_exptl_crystal_size_mid 0.05
_exptl_crystal_size_min 0.03
_refine_diff_density_max 0.755
_refine_diff_density_min -0.495
_refine_ls_extinction_method none
_refine_ls_goodness_of_fit_ref 1.214
_refine_ls_hydrogen_treatment mixed
_refine_ls_matrix_type full
_refine_ls_number_parameters 429
_refine_ls_number_reflns 5681
_refine_ls_number_restraints 0
_refine_ls_restrained_S_all 1.214
_refine_ls_R_factor_all 0.0445
_refine_ls_R_factor_gt 0.0413
_refine_ls_shift/su_max 0.001
_refine_ls_shift/su_mean 0
_refine_ls_structure_factor_coef Fsqd
_refine_ls_weighting_details 'calc w=1/[\s^2^(Fo^2^)+(0.0620P)^2^+4.8591P] where P=(Fo^2^+2Fc^2^)/3'
_refine_ls_weighting_scheme calc
_refine_ls_wR_factor_gt 0.1321
_refine_ls_wR_factor_ref 0.1344
_reflns_number_gt 5228
_reflns_number_total 5681
_reflns_threshold_expression I>2\s(I)
_cod_data_source_file wq3051sup1.cif
_cod_data_source_block HUT-13
_cod_depositor_comments 'Adding full bibliography for 2019516--2019517.cif.'
_cod_original_sg_symbol_H-M 'P 21/n'
_cod_database_code 2019516

loop_
_symmetry_equiv_pos_as_xyz
'x, y, z'
'-x+1/2, y+1/2, -z+1/2'
'-x, -y, -z'
'x-1/2, -y-1/2, z-1/2'

loop_
_atom_site_type_symbol
_atom_site_label
_atom_site_fract_x
_atom_site_fract_y
_atom_site_fract_z
_atom_site_U_iso_or_equiv
_atom_site_adp_type
_atom_site_calc_flag
_atom_site_refinement_flags
_atom_site_occupancy
_atom_site_symmetry_multiplicity
Zn Zn1 0.76234(3) 0.34704(2) 0.67610(3) 0.01928(13) Uani d . 1 1
Zn Zn2 0.76462(3) 0.343444(19) 0.91459(3) 0.01930(13) Uani d . 1 1
N N2 0.5908(2) 0.39526(15) 0.9175(2) 0.0239(6) Uani d . 1 1
N N3 0.5822(2) 0.39791(16) 0.6597(2) 0.0265(6) Uani d . 1 1
N N4 0.7878(2) 0.46036(16) 0.6362(2) 0.0262(6) Uani d . 1 1
N N1 0.7940(2) 0.46096(15) 0.8973(2) 0.0231(6) Uani d . 1 1
O O1 0.7158(2) 0.28990(13) 0.79240(18) 0.0224(5) Uani d . 1 1
H H50 0.644(4) 0.287(2) 0.796(3) 0.029(10) Uiso d . 1 1
O O2 0.9284(2) 0.33818(13) 0.72358(19) 0.0257(5) Uani d . 1 1
O O3 0.93052(18) 0.32019(14) 0.88727(17) 0.0242(5) Uani d . 1 1
O O4 0.7386(2) 0.28113(13) 0.03337(17) 0.0245(5) Uani d . 1 1
O O5 0.7465(2) 0.28737(14) 0.55590(18) 0.0255(5) Uani d . 1 1
O O6 0.8990(3) 0.3293(2) 0.4789(2) 0.0491(8) Uani d . 1 1
O O7 0.8292(2) 0.37397(16) 0.1124(2) 0.0378(7) Uani d . 1 1
C C1 0.8947(3) 0.4940(2) 0.8948(3) 0.0336(8) Uani d . 1 1
H H1 0.9595 0.4638 0.9076 0.040 Uiso calc R 1 1
C C2 0.9094(3) 0.5717(2) 0.8738(3) 0.0423(10) Uani d . 1 1
H H2 0.9825 0.5935 0.8745 0.051 Uiso calc R 1 1
C C3 0.8167(3) 0.6152(2) 0.8523(3) 0.0393(9) Uani d . 1 1
H H3 0.8253 0.6673 0.8362 0.047 Uiso calc R 1 1
C C4 0.7084(3) 0.5827(2) 0.8541(3) 0.0320(8) Uani d . 1 1
C C5 0.7016(3) 0.50485(18) 0.8796(2) 0.0242(7) Uani d . 1 1
C C6 0.6063(3) 0.6239(2) 0.8339(3) 0.0356(9) Uani d . 1 1
H H6 0.6104 0.6755 0.8144 0.043 Uiso calc R 1 1
C C7 0.5053(3) 0.5908(2) 0.8422(3) 0.0357(9) Uani d . 1 1
H H7 0.4394 0.6196 0.8283 0.043 Uiso calc R 1 1
C C8 0.4942(3) 0.5123(2) 0.8718(3) 0.0300(8) Uani d . 1 1
C C9 0.5928(3) 0.46906(19) 0.8892(3) 0.0255(7) Uani d . 1 1
C C10 0.3903(3) 0.4755(2) 0.8864(3) 0.0359(9) Uani d . 1 1
H H10 0.3218 0.5024 0.8762 0.043 Uiso calc R 1 1
C C11 0.3887(3) 0.4011(2) 0.9152(3) 0.0359(9) Uani d . 1 1
H H11 0.3193 0.3759 0.9255 0.043 Uiso calc R 1 1
C C12 0.4910(3) 0.3625(2) 0.9293(3) 0.0313(8) Uani d . 1 1
H H12 0.4890 0.3106 0.9482 0.038 Uiso calc R 1 1
C C13 0.8891(3) 0.4893(2) 0.6205(3) 0.0344(8) Uani d . 1 1
H H13 0.9531 0.4580 0.6314 0.041 Uiso calc R 1 1
C C14 0.9054(4) 0.5646(2) 0.5883(3) 0.0413(10) Uani d . 1 1
H H14 0.9790 0.5831 0.5772 0.050 Uiso calc R 1 1
C C15 0.8133(4) 0.6107(2) 0.5733(3) 0.0404(9) Uani d . 1 1
H H15 0.8229 0.6616 0.5520 0.049 Uiso calc R 1 1
C C16 0.7043(3) 0.5819(2) 0.5898(3) 0.0329(8) Uani d . 1 1
C C17 0.6958(3) 0.50536(19) 0.6195(3) 0.0283(7) Uani d . 1 1
C C18 0.6028(4) 0.6259(2) 0.5751(3) 0.0396(9) Uani d . 1 1
H H18 0.6082 0.6775 0.5556 0.048 Uiso calc R 1 1
C C19 0.5009(4) 0.5949(2) 0.5887(3) 0.0397(9) Uani d . 1 1
H H19 0.4357 0.6253 0.5787 0.048 Uiso calc R 1 1
C C20 0.4884(3) 0.5167(2) 0.6181(3) 0.0346(8) Uani d . 1 1
C C21 0.5862(3) 0.4720(2) 0.6334(3) 0.0280(7) Uani d . 1 1
C C22 0.3836(3) 0.4815(3) 0.6323(3) 0.0406(9) Uani d . 1 1
H H22 0.3160 0.5096 0.6238 0.049 Uiso calc R 1 1
C C23 0.3799(3) 0.4062(2) 0.6584(3) 0.0388(9) Uani d . 1 1
H H23 0.3100 0.3816 0.6682 0.047 Uiso calc R 1 1
C C24 0.4815(3) 0.3664(2) 0.6705(3) 0.0336(8) Uani d . 1 1
H H24 0.4781 0.3142 0.6872 0.040 Uiso calc R 1 1
C C31 0.5898(2) 0.21746(17) 0.2991(2) 0.0205(6) Uani d . 1 1
C C32 0.6468(3) 0.23587(17) 0.3856(2) 0.0211(6) Uani d . 1 1
H H32 0.6165 0.2208 0.4461 0.025 Uiso calc R 1 1
C C33 0.7481(3) 0.27617(18) 0.3847(3) 0.0224(7) Uani d . 1 1
C C34 0.7902(3) 0.29957(18) 0.2941(2) 0.0221(7) Uani d . 1 1
H H34 0.8574 0.3286 0.2924 0.027 Uiso calc R 1 1
C C35 0.7348(2) 0.28076(18) 0.2073(2) 0.0217(7) Uani d . 1 1
C C36 0.6352(3) 0.23770(17) 0.2092(2) 0.0214(6) Uani d . 1 1
H H36 0.5990 0.2225 0.1501 0.026 Uiso calc R 1 1
C C37 0.9735(3) 0.31716(18) 0.8033(2) 0.0220(7) Uani d . 1 1
C C38 0.8046(3) 0.30024(19) 0.4794(3) 0.0270(7) Uani d . 1 1
C C39 0.7732(3) 0.31423(19) 0.1114(3) 0.0240(7) Uani d . 1 1
O OW1 0.1444(10) 0.5005(9) 0.7536(13) 0.089(7) Uani d P 0.316(16) 1

loop_
_atom_site_aniso_label
_atom_site_aniso_U_11
_atom_site_aniso_U_22
_atom_site_aniso_U_33
_atom_site_aniso_U_12
_atom_site_aniso_U_13
_atom_site_aniso_U_23
Zn1 0.0181(2) 0.0219(2) 0.0178(2) 0.00046(13) -0.00019(16) 0.00089(13)
Zn2 0.0183(2) 0.0220(2) 0.0178(2) 0.00187(13) 0.00397(16) 0.00098(13)
N2 0.0235(14) 0.0242(13) 0.0241(16) 0.0007(11) 0.0062(12) -0.0015(11)
N3 0.0250(14) 0.0287(14) 0.0259(16) 0.0017(11) 0.0004(12) 0.0033(12)
N4 0.0256(14) 0.0250(14) 0.0280(17) -0.0016(11) -0.0004(13) 0.0008(12)
N1 0.0211(13) 0.0255(14) 0.0229(15) 0.0000(11) 0.0031(12) -0.0011(11)
O1 0.0214(12) 0.0256(11) 0.0204(13) -0.0013(9) 0.0026(10) 0.0000(9)
O2 0.0169(11) 0.0380(13) 0.0222(14) 0.0040(9) 0.0007(10) 0.0062(10)
O3 0.0175(11) 0.0340(12) 0.0212(13) 0.0060(9) 0.0028(10) -0.0013(10)
O4 0.0288(12) 0.0279(12) 0.0169(12) -0.0012(9) 0.0033(10) 0.0019(9)
O5 0.0254(12) 0.0334(13) 0.0178(12) -0.0068(10) 0.0012(10) -0.0021(10)
O6 0.0354(16) 0.081(2) 0.0309(17) -0.0322(15) 0.0040(13) -0.0067(15)
O7 0.0401(15) 0.0451(15) 0.0284(15) -0.0187(12) 0.0052(12) 0.0035(12)
C1 0.0237(17) 0.0363(19) 0.041(2) -0.0012(14) 0.0041(16) -0.0015(16)
C2 0.0323(19) 0.0337(19) 0.061(3) -0.0100(16) 0.0127(19) -0.0042(18)
C3 0.044(2) 0.0277(18) 0.047(3) -0.0057(16) 0.0132(19) -0.0009(16)
C4 0.0366(19) 0.0265(17) 0.033(2) 0.0025(14) 0.0084(16) -0.0009(14)
C5 0.0251(16) 0.0251(15) 0.0226(17) 0.0014(12) 0.0044(14) -0.0001(13)
C6 0.045(2) 0.0262(17) 0.036(2) 0.0083(15) 0.0045(18) 0.0019(15)
C7 0.036(2) 0.0340(19) 0.037(2) 0.0122(15) -0.0029(17) -0.0030(16)
C8 0.0264(18) 0.0318(17) 0.032(2) 0.0059(14) 0.0017(15) -0.0054(14)
C9 0.0252(16) 0.0278(16) 0.0237(18) 0.0026(13) 0.0044(14) -0.0036(13)
C10 0.0234(17) 0.044(2) 0.041(2) 0.0063(15) 0.0022(16) -0.0095(17)
C11 0.0262(18) 0.042(2) 0.039(2) -0.0057(15) 0.0067(16) -0.0115(17)
C12 0.0301(18) 0.0303(17) 0.034(2) -0.0036(14) 0.0090(16) -0.0051(15)
C13 0.0295(18) 0.0338(19) 0.040(2) -0.0050(14) -0.0017(17) 0.0054(16)
C14 0.041(2) 0.038(2) 0.045(3) -0.0125(17) 0.0000(19) 0.0069(18)
C15 0.055(2) 0.0288(18) 0.037(2) -0.0067(17) -0.0013(19) 0.0036(16)
C16 0.044(2) 0.0284(17) 0.0263(19) 0.0016(15) -0.0037(16) -0.0004(14)
C17 0.0337(18) 0.0274(16) 0.0236(18) 0.0015(14) -0.0011(15) 0.0008(13)
C18 0.058(3) 0.0265(18) 0.034(2) 0.0101(17) -0.0009(19) 0.0033(15)
C19 0.049(2) 0.035(2) 0.036(2) 0.0175(17) -0.0023(19) -0.0017(16)
C20 0.0333(19) 0.0374(19) 0.033(2) 0.0099(15) 0.0014(17) -0.0006(15)
C21 0.0290(17) 0.0319(17) 0.0230(18) 0.0053(14) -0.0011(14) -0.0016(14)
C22 0.0291(19) 0.055(2) 0.038(2) 0.0125(17) 0.0019(17) -0.0024(18)
C23 0.0258(18) 0.054(2) 0.037(2) 0.0005(16) 0.0024(16) 0.0002(18)
C24 0.0308(19) 0.0390(19) 0.031(2) -0.0007(15) 0.0009(16) 0.0025(16)
C31 0.0172(14) 0.0206(14) 0.0237(17) 0.0013(11) 0.0025(13) -0.0014(12)
C32 0.0188(14) 0.0230(14) 0.0217(17) 0.0011(11) 0.0035(13) 0.0014(12)
C33 0.0192(15) 0.0255(15) 0.0225(17) 0.0018(12) 0.0020(13) -0.0003(12)
C34 0.0188(14) 0.0260(15) 0.0217(17) -0.0021(12) 0.0025(13) 0.0000(12)
C35 0.0195(15) 0.0247(15) 0.0211(17) 0.0031(11) 0.0039(13) 0.0004(12)
C36 0.0198(15) 0.0245(15) 0.0200(16) 0.0039(12) 0.0004(13) -0.0007(12)
C37 0.0196(15) 0.0237(15) 0.0229(17) -0.0004(12) 0.0023(13) 0.0006(12)
C38 0.0231(16) 0.0322(17) 0.0257(19) -0.0065(13) 0.0014(14) -0.0019(14)
C39 0.0186(15) 0.0288(16) 0.0248(18) 0.0017(12) 0.0047(13) 0.0036(13)
OW1 0.048(8) 0.091(11) 0.128(15) 0.003(6) 0.010(8) -0.043(9)

loop_
_atom_type_symbol
_atom_type_description
_atom_type_scat_dispersion_real
_atom_type_scat_dispersion_imag
_atom_type_scat_source
C C 0.0561 0.0374 'International Tables Vol C Tables 4.2.6.8 and 6.1.1.4'
H H 0 0 'International Tables Vol C Tables 4.2.6.8 and 6.1.1.4'
O O 0.0101 0.0057 'International Tables Vol C Tables 4.2.6.8 and 6.1.1.4'
N N 0.0057 0.0031 'International Tables Vol C Tables 4.2.6.8 and 6.1.1.4'
Zn Zn 0.3006 1.3591 'International Tables Vol C Tables 4.2.6.8 and 6.1.1.4'

loop_
_geom_angle_atom_site_label_1
_geom_angle_atom_site_label_2
_geom_angle_atom_site_label_3
_geom_angle_site_symmetry_1
_geom_angle_site_symmetry_3
_geom_angle
O5 Zn1 O1 . . 112.46(10)
O5 Zn1 O2 . . 107.35(10)
O1 Zn1 O2 . . 89.39(10)
O5 Zn1 N4 . . 107.67(11)
O1 Zn1 N4 . . 137.85(11)
O2 Zn1 N4 . . 90.66(11)
O5 Zn1 N3 . . 93.03(11)
O1 Zn1 N3 . . 90.07(10)
O2 Zn1 N3 . . 158.13(10)
N4 Zn1 N3 . . 75.28(11)
O4 Zn2 O1 1_556 . 112.20(10)
O4 Zn2 O3 1_556 . 101.81(10)
O1 Zn2 O3 . . 90.99(10)
O4 Zn2 N1 1_556 . 131.26(11)
O1 Zn2 N1 . . 114.47(11)
O3 Zn2 N1 . . 90.75(10)
O4 Zn2 N2 1_556 . 92.91(10)
O1 Zn2 N2 . . 87.39(10)
O3 Zn2 N2 . . 164.66(10)
N1 Zn2 N2 . . 76.12(10)
C12 N2 C9 . . 118.1(3)
C12 N2 Zn2 . . 130.1(2)
C9 N2 Zn2 . . 111.1(2)
C24 N3 C21 . . 117.8(3)
C24 N3 Zn1 . . 131.1(2)
C21 N3 Zn1 . . 111.1(2)
C13 N4 C17 . . 118.4(3)
C13 N4 Zn1 . . 123.0(2)
C17 N4 Zn1 . . 118.5(2)
C1 N1 C5 . . 118.1(3)
C1 N1 Zn2 . . 125.5(2)
C5 N1 Zn2 . . 116.2(2)
Zn1 O1 Zn2 . . 110.79(11)
C37 O2 Zn1 . . 132.7(2)
C37 O3 Zn2 . . 125.4(2)
C39 O4 Zn2 . 1_554 112.3(2)
C38 O5 Zn1 . . 123.1(2)
N1 C1 C2 . . 123.0(3)
C3 C2 C1 . . 119.0(3)
C2 C3 C4 . . 120.0(3)
C3 C4 C5 . . 117.1(3)
C3 C4 C6 . . 124.0(3)
C5 C4 C6 . . 118.9(3)
N1 C5 C4 . . 122.9(3)
N1 C5 C9 . . 117.2(3)
C4 C5 C9 . . 120.0(3)
C7 C6 C4 . . 121.3(3)
C6 C7 C8 . . 121.7(3)
C10 C8 C9 . . 117.0(3)
C10 C8 C7 . . 124.2(3)
C9 C8 C7 . . 118.8(3)
N2 C9 C8 . . 123.0(3)
N2 C9 C5 . . 117.6(3)
C8 C9 C5 . . 119.3(3)
C11 C10 C8 . . 119.8(3)
C10 C11 C12 . . 119.1(3)
N2 C12 C11 . . 123.0(3)
N4 C13 C14 . . 122.8(4)
C15 C14 C13 . . 119.2(4)
C14 C15 C16 . . 119.6(4)
C17 C16 C15 . . 117.3(4)
C17 C16 C18 . . 119.2(4)
C15 C16 C18 . . 123.4(4)
N4 C17 C16 . . 122.7(3)
N4 C17 C21 . . 117.6(3)
C16 C17 C21 . . 119.7(3)
C19 C18 C16 . . 121.0(3)
C18 C19 C20 . . 121.6(4)
C22 C20 C21 . . 117.4(4)
C22 C20 C19 . . 123.7(4)
C21 C20 C19 . . 118.9(4)
N3 C21 C20 . . 122.8(3)
N3 C21 C17 . . 117.6(3)
C20 C21 C17 . . 119.6(3)
C23 C22 C20 . . 119.6(4)
C22 C23 C24 . . 118.7(4)
N3 C24 C23 . . 123.6(4)
C32 C31 C36 . . 120.0(3)
C32 C31 C37 . 4_565 119.5(3)
C36 C31 C37 . 4_565 120.3(3)
C31 C32 C33 . . 121.1(3)
C32 C33 C34 . . 118.5(3)
C32 C33 C38 . . 120.2(3)
C34 C33 C38 . . 121.0(3)
C35 C34 C33 . . 120.9(3)
C34 C35 C36 . . 119.8(3)
C34 C35 C39 . . 120.2(3)
C36 C35 C39 . . 119.5(3)
C31 C36 C35 . . 119.6(3)
O2 C37 O3 . . 126.9(3)
O2 C37 C31 . 4_666 117.2(3)
O3 C37 C31 . 4_666 115.9(3)
O6 C38 O5 . . 125.5(3)
O6 C38 C33 . . 120.0(3)
O5 C38 C33 . . 114.5(3)
O7 C39 O4 . . 123.8(3)
O7 C39 C35 . . 119.3(3)
O4 C39 C35 . . 116.7(3)

loop_
_geom_bond_atom_site_label_1
_geom_bond_atom_site_label_2
_geom_bond_site_symmetry_2
_geom_bond_distance
Zn1 O5 . 1.961(2)
Zn1 O1 . 1.975(2)
Zn1 O2 . 2.074(2)
Zn1 N4 . 2.094(3)
Zn1 N3 . 2.330(3)
Zn2 O4 1_556 1.994(2)
Zn2 O1 . 2.000(2)
Zn2 O3 . 2.058(2)
Zn2 N1 . 2.114(3)
Zn2 N2 . 2.262(3)
N2 C12 . 1.334(4)
N2 C9 . 1.357(4)
N3 C24 . 1.332(5)
N3 C21 . 1.355(4)
N4 C13 . 1.330(4)
N4 C17 . 1.368(5)
N1 C1 . 1.333(4)
N1 C5 . 1.363(4)
O2 C37 . 1.264(4)
O3 C37 . 1.271(4)
O4 C39 . 1.280(4)
O4 Zn2 1_554 1.994(2)
O5 C38 . 1.288(4)
O6 C38 . 1.235(4)
O7 C39 . 1.246(4)
C1 C2 . 1.410(5)
C2 C3 . 1.372(6)
C3 C4 . 1.411(5)
C4 C5 . 1.417(5)
C4 C6 . 1.438(5)
C5 C9 . 1.448(5)
C6 C7 . 1.343(6)
C7 C8 . 1.447(5)
C8 C10 . 1.414(5)
C8 C9 . 1.416(5)
C10 C11 . 1.370(6)
C11 C12 . 1.405(5)
C13 C14 . 1.413(5)
C14 C15 . 1.377(6)
C15 C16 . 1.416(6)
C16 C17 . 1.412(5)
C16 C18 . 1.445(6)
C17 C21 . 1.448(5)
C18 C19 . 1.346(6)
C19 C20 . 1.444(6)
C20 C22 . 1.410(6)
C20 C21 . 1.418(5)
C22 C23 . 1.375(6)
C23 C24 . 1.404(5)
C31 C32 . 1.393(5)
C31 C36 . 1.402(4)
C31 C37 4_565 1.514(4)
C32 C33 . 1.399(4)
C33 C34 . 1.411(4)
C33 C38 . 1.512(5)
C34 C35 . 1.389(5)
C35 C36 . 1.408(4)
C35 C39 . 1.520(4)
C37 C31 4_666 1.514(4)
